data_7202792
loop_
_publ_author_name
'Lee, Kwang-Ming'
'Chen, Jack C. C.'
'Huang, Chao-June'
'Lin, Ivan J. B.'

_publ_section_title
;
 Rectangular architectures formed by acyclic
 diamido-metal-N-heterocyclic carbenes with skewed conformation
;
_journal_issue 4
_journal_name_full CrystEngComm
_journal_page_first 278
_journal_paper_doi 10.1039/b702032p
_journal_volume 9
_journal_year 2007
_chemical_formula_sum 'C22 H34 Ag F6 N10 O4 P S2'
_chemical_formula_weight 819.55
_chemical_name_systematic
;
?
;
_space_group_IT_number 14
_symmetry_cell_setting monoclinic
_symmetry_space_group_name_Hall '-P 2ybc'
_symmetry_space_group_name_H-M 'P 1 21/c 1'
_atom_sites_solution_hydrogens geom
_atom_sites_solution_primary direct
_atom_sites_solution_secondary difmap
_audit_creation_method SHELXL-97
_cell_angle_alpha 90.00
_cell_angle_beta 91.556(2)
_cell_angle_gamma 90.00
_cell_formula_units_Z 2
_cell_length_a 18.305(2)
_cell_length_b 11.4053(13)
_cell_length_c 7.8859(9)
_cell_measurement_reflns_used 4680
_cell_measurement_temperature 173(2)
_cell_measurement_theta_max 23.77
_cell_measurement_theta_min 2.23
_cell_volume 1645.8(3)
_computing_cell_refinement 'Bruker SMART'
_computing_data_collection 'Bruker SMART'
_computing_data_reduction 'Bruker SAINT'
_computing_molecular_graphics 'Bruker SHELXTL'
_computing_publication_material 'Bruker SHELXTL'
_computing_structure_refinement 'SHELXL-97 (Sheldrick, 1997)'
_computing_structure_solution 'SHELXS-97 (Sheldrick, 1990)'
_diffrn_ambient_temperature 173(2)
_diffrn_measured_fraction_theta_full 0.992
_diffrn_measured_fraction_theta_max 0.992
_diffrn_measurement_device_type 'CCD area detector'
_diffrn_measurement_method 'phi and omega scans'
_diffrn_radiation_monochromator graphite
_diffrn_radiation_source 'fine-focus sealed tube'
_diffrn_radiation_type MoK\a
_diffrn_radiation_wavelength 0.71073
_diffrn_reflns_av_R_equivalents 0.0619
_diffrn_reflns_av_sigmaI/netI 0.0459
_diffrn_reflns_limit_h_max 24
_diffrn_reflns_limit_h_min -24
_diffrn_reflns_limit_k_max 15
_diffrn_reflns_limit_k_min -15
_diffrn_reflns_limit_l_max 10
_diffrn_reflns_limit_l_min -10
_diffrn_reflns_number 21160
_diffrn_reflns_theta_full 28.32
_diffrn_reflns_theta_max 28.32
_diffrn_reflns_theta_min 1.11
_exptl_absorpt_coefficient_mu 0.868
_exptl_absorpt_correction_type none
_exptl_crystal_density_diffrn 1.654
_exptl_crystal_density_method 'not measured'
_exptl_crystal_F_000 832
_exptl_crystal_size_max 0.2
_exptl_crystal_size_mid 0.2
_exptl_crystal_size_min 0.1
_refine_diff_density_max 1.185
_refine_diff_density_min -0.601
_refine_diff_density_rms 0.138
_refine_ls_extinction_method none
_refine_ls_goodness_of_fit_ref 1.065
_refine_ls_hydrogen_treatment constr
_refine_ls_matrix_type full
_refine_ls_number_parameters 211
_refine_ls_number_reflns 4079
_refine_ls_number_restraints 0
_refine_ls_restrained_S_all 1.065
_refine_ls_R_factor_all 0.0893
_refine_ls_R_factor_gt 0.0468
_refine_ls_shift/su_max 0.000
_refine_ls_shift/su_mean 0.000
_refine_ls_structure_factor_coef Fsqd
_refine_ls_weighting_details 'calc w=1/[\s^2^(Fo^2^)+(0.1000P)^2^+0.0000P] where P=(Fo^2^+2Fc^2^)/3'
_refine_ls_weighting_scheme calc
_refine_ls_wR_factor_gt 0.1364
_refine_ls_wR_factor_ref 0.1675
_reflns_number_gt 2516
_reflns_number_total 4079
_reflns_threshold_expression >2sigma(I)
_cod_data_source_file b702032p.txt
_cod_data_source_block 4
_cod_depositor_comments
;
The following automatic conversions were performed:
'_symmetry_cell_setting' value 'Monoclinic' changed to 'monoclinic'
according to '/home/saulius/struct/CIF-dictionaries/cif_core.dic'
dictionary named 'cif_core.dic' version 2.4.1 from 2010-06-29.

Automatic conversion script
Id: cif_fix_enum 1527 2010-12-29 10:47:43Z saulius 
;
_cod_original_cell_volume 1645.7(3)
_cod_original_sg_symbol_H-M 'P2(1)/c '
_cod_database_code 7202792

loop_
_symmetry_equiv_pos_as_xyz
'x, y, z'
'-x, y+1/2, -z+1/2'
'-x, -y, -z'
'x, -y-1/2, z-1/2'

loop_
_atom_site_label
_atom_site_type_symbol
_atom_site_fract_x
_atom_site_fract_y
_atom_site_fract_z
_atom_site_U_iso_or_equiv
_atom_site_adp_type
_atom_site_occupancy
_atom_site_symmetry_multiplicity
_atom_site_calc_flag
_atom_site_refinement_flags
_atom_site_disorder_assembly
_atom_site_disorder_group
Ag1 Ag 0.5000 0.0000 0.0000 0.04136(17) Uani 1 2 d S . .
C1 C 0.45434(19) 0.1673(3) 0.0171(5) 0.0378(8) Uani 1 1 d . . .
C2 C 0.4435(2) 0.3651(3) 0.0497(5) 0.0444(9) Uani 1 1 d . . .
H2A H 0.4547 0.4440 0.0790 0.053 Uiso 1 1 calc R . .
C3 C 0.3828(2) 0.3266(3) -0.0228(5) 0.0455(9) Uani 1 1 d . . .
H3A H 0.3417 0.3728 -0.0559 0.055 Uiso 1 1 calc R . .
C4 C 0.5590(2) 0.2721(3) 0.1506(5) 0.0383(8) Uani 1 1 d . . .
C5 C 0.6537(2) 0.3843(4) 0.2386(6) 0.0593(11) Uani 1 1 d . . .
H5A H 0.6761 0.4590 0.2508 0.071 Uiso 1 1 calc R . .
C6 C 0.6902(2) 0.2877(4) 0.2966(6) 0.0616(12) Uani 1 1 d . . .
H6A H 0.7375 0.2932 0.3486 0.074 Uiso 1 1 calc R . .
C7 C 0.6554(2) 0.1827(4) 0.2761(6) 0.0596(12) Uani 1 1 d . . .
H7A H 0.6793 0.1134 0.3148 0.071 Uiso 1 1 calc R . .
C8 C 0.3325(2) 0.1313(4) -0.1134(5) 0.0456(9) Uani 1 1 d . . .
H8A H 0.3531 0.0529 -0.1372 0.055 Uiso 1 1 calc R . .
H8B H 0.3146 0.1651 -0.2224 0.055 Uiso 1 1 calc R . .
C9 C 0.2691(2) 0.1179(4) 0.0033(5) 0.0474(10) Uani 1 1 d . . .
C10 C 0.1215(4) 0.1266(6) 0.4606(10) 0.099(2) Uani 1 1 d . . .
H10A H 0.1516 0.1941 0.4302 0.148 Uiso 1 1 calc R . .
H10B H 0.1072 0.1339 0.5790 0.148 Uiso 1 1 calc R . .
H10C H 0.0777 0.1240 0.3866 0.148 Uiso 1 1 calc R . .
C11 C 0.1048(4) -0.1037(7) 0.4970(10) 0.105(2) Uani 1 1 d . . .
H11A H 0.1245 -0.1834 0.4900 0.157 Uiso 1 1 calc R . .
H11B H 0.0617 -0.0966 0.4211 0.157 Uiso 1 1 calc R . .
H11C H 0.0909 -0.0875 0.6138 0.157 Uiso 1 1 calc R . .
N1 N 0.48858(15) 0.2672(2) 0.0755(4) 0.0370(6) Uani 1 1 d . . .
N2 N 0.38955(16) 0.2054(3) -0.0425(4) 0.0403(7) Uani 1 1 d . . .
N3 N 0.58896(18) 0.1736(3) 0.2038(5) 0.0519(9) Uani 1 1 d . . .
H3B H 0.5665 0.1057 0.1924 0.062 Uiso 1 1 calc R . .
N4 N 0.58767(19) 0.3771(3) 0.1653(4) 0.0509(8) Uani 1 1 d . . .
H4A H 0.5642 0.4399 0.1283 0.061 Uiso 1 1 calc R . .
N5 N 0.2135(2) 0.0583(4) -0.0648(5) 0.0726(12) Uani 1 1 d . . .
H5B H 0.1746 0.0440 -0.0047 0.087 Uiso 1 1 calc R . .
H5C H 0.2154 0.0329 -0.1699 0.087 Uiso 1 1 calc R . .
O1 O 0.27090(17) 0.1560(3) 0.1477(4) 0.0600(8) Uani 1 1 d . . .
O2 O 0.2290(2) -0.0013(3) 0.5757(6) 0.0813(13) Uani 1 1 d . . .
S1 S 0.17180(7) -0.00247(11) 0.43590(17) 0.0645(4) Uani 1 1 d . . .
P1 P 0.0000 1.0000 0.0000 0.1041(12) Uani 1 2 d S . .
F1 F 0.0233(10) 1.1076(12) 0.0936(16) 0.360(8) Uani 1 1 d . . .
F2 F -0.0316(4) 0.9488(12) 0.1578(8) 0.247(4) Uani 1 1 d . . .
F3 F 0.0748(3) 0.9511(12) 0.0561(13) 0.262(5) Uani 1 1 d . . .

loop_
_atom_site_aniso_label
_atom_site_aniso_U_11
_atom_site_aniso_U_22
_atom_site_aniso_U_33
_atom_site_aniso_U_23
_atom_site_aniso_U_13
_atom_site_aniso_U_12
Ag1 0.0417(3) 0.0292(2) 0.0529(3) -0.00001(18) -0.00293(17) 0.00272(16)
C1 0.0394(19) 0.0344(18) 0.039(2) -0.0013(15) 0.0008(15) 0.0011(15)
C2 0.050(2) 0.0291(19) 0.054(2) 0.0042(16) 0.0020(18) 0.0050(16)
C3 0.044(2) 0.036(2) 0.056(2) 0.0082(18) 0.0043(18) 0.0100(16)
C4 0.044(2) 0.0329(18) 0.0383(19) 0.0013(15) 0.0020(15) 0.0014(15)
C5 0.062(3) 0.052(3) 0.063(3) -0.002(2) -0.009(2) -0.016(2)
C6 0.047(2) 0.073(3) 0.064(3) -0.010(2) -0.015(2) -0.006(2)
C7 0.053(3) 0.058(3) 0.067(3) -0.003(2) -0.019(2) 0.005(2)
C8 0.041(2) 0.049(2) 0.046(2) -0.0035(18) -0.0087(17) -0.0014(17)
C9 0.042(2) 0.046(2) 0.054(3) 0.0062(19) -0.0081(18) -0.0011(17)
C10 0.080(4) 0.097(5) 0.118(5) -0.006(4) -0.028(4) 0.020(3)
C11 0.103(5) 0.104(5) 0.107(5) 0.010(4) -0.007(4) -0.037(4)
N1 0.0394(16) 0.0280(15) 0.0438(17) 0.0021(14) 0.0012(12) 0.0006(12)
N2 0.0388(16) 0.0377(17) 0.0442(18) 0.0039(14) -0.0009(13) 0.0021(13)
N3 0.051(2) 0.0378(18) 0.066(2) -0.0017(16) -0.0174(17) -0.0023(15)
N4 0.056(2) 0.0328(17) 0.063(2) 0.0019(16) -0.0058(17) -0.0014(15)
N5 0.048(2) 0.100(3) 0.070(3) -0.012(3) -0.0027(19) -0.022(2)
O1 0.0602(19) 0.071(2) 0.0487(18) -0.0052(16) 0.0041(14) -0.0119(15)
O2 0.054(2) 0.109(4) 0.079(3) -0.0065(19) -0.0236(19) 0.0103(16)
S1 0.0462(6) 0.0888(10) 0.0580(7) -0.0022(6) -0.0084(5) -0.0024(6)
P1 0.0560(12) 0.203(4) 0.0527(11) -0.0034(15) -0.0037(9) -0.0470(15)
F1 0.52(2) 0.312(14) 0.237(11) -0.079(10) -0.138(13) -0.113(15)
F2 0.155(6) 0.472(13) 0.115(5) 0.082(7) 0.033(4) -0.052(7)
F3 0.085(4) 0.419(13) 0.281(10) 0.134(11) 0.005(5) -0.032(6)

loop_
_atom_type_symbol
_atom_type_description
_atom_type_scat_dispersion_real
_atom_type_scat_dispersion_imag
_atom_type_scat_source
C C 0.0033 0.0016 'International Tables Vol C Tables 4.2.6.8 and 6.1.1.4'
H H 0.0000 0.0000 'International Tables Vol C Tables 4.2.6.8 and 6.1.1.4'
N N 0.0061 0.0033 'International Tables Vol C Tables 4.2.6.8 and 6.1.1.4'
O O 0.0106 0.0060 'International Tables Vol C Tables 4.2.6.8 and 6.1.1.4'
F F 0.0171 0.0103 'International Tables Vol C Tables 4.2.6.8 and 6.1.1.4'
P P 0.1023 0.0942 'International Tables Vol C Tables 4.2.6.8 and 6.1.1.4'
S S 0.1246 0.1234 'International Tables Vol C Tables 4.2.6.8 and 6.1.1.4'
Ag Ag -0.8971 1.1015 'International Tables Vol C Tables 4.2.6.8 and 6.1.1.4'

loop_
_geom_angle_atom_site_label_1
_geom_angle_atom_site_label_2
_geom_angle_atom_site_label_3
_geom_angle
_geom_angle_site_symmetry_1
_geom_angle_site_symmetry_3
_geom_angle_publ_flag
C1 Ag1 C1 180.00(18) 3_655 . ?
N2 C1 N1 103.9(3) . . ?
N2 C1 Ag1 128.9(3) . . ?
N1 C1 Ag1 126.8(2) . . ?
C3 C2 N1 106.6(3) . . ?
C2 C3 N2 107.6(3) . . ?
N4 C4 N3 126.2(4) . . ?
N4 C4 N1 115.7(3) . . ?
N3 C4 N1 118.1(3) . . ?
N4 C5 C6 122.0(4) . . ?
C5 C6 C7 116.5(4) . . ?
N3 C7 C6 122.5(4) . . ?
N2 C8 C9 112.5(3) . . ?
O1 C9 N5 124.2(4) . . ?
O1 C9 C8 122.2(4) . . ?
N5 C9 C8 113.6(4) . . ?
C1 N1 C2 110.5(3) . . ?
C1 N1 C4 125.4(3) . . ?
C2 N1 C4 124.1(3) . . ?
C1 N2 C3 111.3(3) . . ?
C1 N2 C8 124.8(3) . . ?
C3 N2 C8 123.9(3) . . ?
C4 N3 C7 116.0(4) . . ?
C4 N4 C5 116.8(4) . . ?
O2 S1 C10 105.6(3) . . ?
O2 S1 C11 106.4(3) . . ?
C10 S1 C11 98.6(4) . . ?
F1 P1 F1 180.000(2) 3_575 . ?
F1 P1 F2 91.2(6) 3_575 3_575 ?
F1 P1 F2 88.8(6) . 3_575 ?
F1 P1 F2 88.8(6) 3_575 . ?
F1 P1 F2 91.2(6) . . ?
F2 P1 F2 180.000(2) 3_575 . ?
F1 P1 F3 94.9(7) 3_575 . ?
F1 P1 F3 85.1(7) . . ?
F2 P1 F3 91.1(5) 3_575 . ?
F2 P1 F3 88.9(5) . . ?
F1 P1 F3 85.1(7) 3_575 3_575 ?
F1 P1 F3 94.9(7) . 3_575 ?
F2 P1 F3 88.9(5) 3_575 3_575 ?
F2 P1 F3 91.1(5) . 3_575 ?
F3 P1 F3 180.0(2) . 3_575 ?

loop_
_geom_bond_atom_site_label_1
_geom_bond_atom_site_label_2
_geom_bond_distance
_geom_bond_site_symmetry_2
_geom_bond_publ_flag
Ag1 C1 2.089(4) 3_655 ?
Ag1 C1 2.089(4) . ?
C1 N2 1.336(4) . ?
C1 N1 1.374(4) . ?
C2 C3 1.311(5) . ?
C2 N1 1.400(4) . ?
C3 N2 1.397(5) . ?
C4 N4 1.312(5) . ?
C4 N3 1.313(5) . ?
C4 N1 1.405(5) . ?
C5 N4 1.328(5) . ?
C5 C6 1.361(7) . ?
C6 C7 1.365(6) . ?
C7 N3 1.333(5) . ?
C8 N2 1.444(5) . ?
C8 C9 1.508(6) . ?
C9 O1 1.219(5) . ?
C9 N5 1.326(5) . ?
C10 S1 1.750(6) . ?
C11 S1 1.761(6) . ?
O2 S1 1.500(4) . ?
P1 F1 1.489(10) 3_575 ?
P1 F1 1.489(10) . ?
P1 F2 1.504(6) 3_575 ?
P1 F2 1.504(6) . ?
P1 F3 1.532(8) . ?
P1 F3 1.532(8) 3_575 ?
